data_2014578
loop_
_publ_author_name
'Seela, Frank'
'Chittepu, Padmaja'
'He, Junlin'
'Eickmeier, Henning'

_publ_section_title
;
 6-Aza-2'-deoxy-2'-arabinofluorouridine, a 2'-deoxyribonucleoside with
 an N-sugar conformation in the solid state and in solution
;
_journal_issue 12
_journal_name_full 'Acta Crystallographica Section C'
_journal_page_first o884
_journal_page_last o886
_journal_paper_doi 10.1107/S0108270104023649
_journal_volume 60
_journal_year 2004
_chemical_formula_iupac 'C8 H10 F N3 O5'
_chemical_formula_moiety 'C8 H10 F N3 O5'
_chemical_formula_sum 'C8 H10 F N3 O5'
_chemical_formula_weight 247.19
_chemical_name_common 6-Aza-2'-deoxy-2'-arabinofluorouridine
_chemical_name_systematic
;
2-(2-deoxy-2-fluoro-\b-D-arabinofuranosyl)-1,2,4-triazine-3,5(2H,4H)-dione
;
_space_group_IT_number 4
_symmetry_cell_setting monoclinic
_symmetry_space_group_name_Hall 'P 2yb'
_symmetry_space_group_name_H-M 'P 1 21 1'
_atom_sites_solution_hydrogens geom
_atom_sites_solution_primary direct
_atom_sites_solution_secondary difmap
_audit_creation_method SHELXL97
_cell_angle_alpha 90.00
_cell_angle_beta 98.62(2)
_cell_angle_gamma 90.00
_cell_formula_units_Z 2
_cell_length_a 4.9302(9)
_cell_length_b 10.993(2)
_cell_length_c 9.4360(16)
_cell_measurement_reflns_used 47
_cell_measurement_temperature 293(2)
_cell_measurement_theta_max 17.30
_cell_measurement_theta_min 5.34
_cell_volume 505.63(16)
_computing_cell_refinement XSCANS
_computing_data_collection 'XSCANS (Siemens, 1996)'
_computing_data_reduction 'SHELXTL (Sheldrick, 1997)'
_computing_molecular_graphics SHELXTL
_computing_publication_material SHELXTL
_computing_structure_refinement SHELXTL
_computing_structure_solution SHELXTL
_diffrn_ambient_temperature 293(2)
_diffrn_measured_fraction_theta_full 0.996
_diffrn_measured_fraction_theta_max 0.996
_diffrn_measurement_device_type 'Bruker P4'
_diffrn_measurement_method 2\q/\w
_diffrn_radiation_monochromator graphite
_diffrn_radiation_source 'fine-focus sealed tube'
_diffrn_radiation_type MoK\a
_diffrn_radiation_wavelength 0.71073
_diffrn_reflns_av_R_equivalents 0.0219
_diffrn_reflns_av_sigmaI/netI 0.0244
_diffrn_reflns_limit_h_max 1
_diffrn_reflns_limit_h_min -7
_diffrn_reflns_limit_k_max 1
_diffrn_reflns_limit_k_min -16
_diffrn_reflns_limit_l_max 14
_diffrn_reflns_limit_l_min -14
_diffrn_reflns_number 2574
_diffrn_reflns_theta_full 32.00
_diffrn_reflns_theta_max 32.00
_diffrn_reflns_theta_min 2.18
_diffrn_standards_decay_% none
_diffrn_standards_interval_count 97
_diffrn_standards_number 3
_exptl_absorpt_coefficient_mu 0.147
_exptl_absorpt_correction_type none
_exptl_crystal_colour colourless
_exptl_crystal_density_diffrn 1.624
_exptl_crystal_density_meas ?
_exptl_crystal_density_method 'not measured'
_exptl_crystal_description block
_exptl_crystal_F_000 256
_exptl_crystal_size_max 0.4
_exptl_crystal_size_mid 0.3
_exptl_crystal_size_min 0.3
_refine_diff_density_max 0.287
_refine_diff_density_min -0.256
_refine_ls_extinction_coef 0.083(12)
_refine_ls_extinction_expression Fc^*^=kFc[1+0.001xFc^2^\l^3^/sin(2\q)]^-1/4^
_refine_ls_extinction_method 'SHELXTL (Sheldrick, 1997)'
_refine_ls_goodness_of_fit_ref 1.054
_refine_ls_hydrogen_treatment mixed
_refine_ls_matrix_type full
_refine_ls_number_parameters 164
_refine_ls_number_reflns 1832
_refine_ls_number_restraints 4
_refine_ls_restrained_S_all 1.052
_refine_ls_R_factor_all 0.0348
_refine_ls_R_factor_gt 0.0338
_refine_ls_shift/su_max 0.000
_refine_ls_shift/su_mean 0.000
_refine_ls_structure_factor_coef Fsqd
_refine_ls_weighting_details 'calc w = 1/[\s^2^(Fo^2^)+(0.0646P)^2^+0.023P] where P=(Fo^2^+2Fc^2^)/3'
_refine_ls_weighting_scheme calc
_refine_ls_wR_factor_gt 0.0931
_refine_ls_wR_factor_ref 0.0943
_reflns_number_gt 1769
_reflns_number_total 1832
_reflns_threshold_expression I>2\s(I)
_cod_data_source_file sx1151.cif
_cod_data_source_block I
_cod_depositor_comments
;
The following automatic conversions were performed:
'_symmetry_cell_setting' value 'Monoclinic' changed to 'monoclinic'
according to '/home/saulius/struct/CIF-dictionaries/cif_core.dic'
dictionary named 'cif_core.dic' version 2.4.1 from 2010-06-29.

Automatic conversion script
Id: cif_fix_enum 1527 2010-12-29 10:47:43Z saulius 

The following automatic conversions were performed:

'_symmetry_cell_setting' value 'Monoclinic' changed to 'monoclinic'
according to /home/saulius/struct/CIF-dictionaries/cif_core.dic
dictionary named 'cif_core.dic' version 2.4.1 from 2010-06-29.

Automatic conversion script
Id: cif_fix_values 1715 2011-07-08 13:25:40Z adriana 

The following automatic conversions were performed:

'_exptl_crystal_density_meas' value 'not measured' was changed to '?'
- the value is perceived as not measured.

Automatic conversion script
Id: cif_fix_values 3008 2015-01-20 13:52:24Z robertas 
;
_cod_original_cell_volume 505.65(16)
_cod_original_sg_symbol_H-M 'P 21'
_cod_database_code 2014578
_cod_database_fobs_code 2014578

loop_
_symmetry_equiv_pos_as_xyz
'x, y, z'
'-x, y+1/2, -z'

loop_
_atom_site_label
_atom_site_fract_x
_atom_site_fract_y
_atom_site_fract_z
_atom_site_U_iso_or_equiv
_atom_site_adp_type
_atom_site_calc_flag
_atom_site_refinement_flags
_atom_site_occupancy
_atom_site_disorder_assembly
_atom_site_disorder_group
_atom_site_type_symbol
N1 0.6366(2) 0.07966(12) 0.53089(11) 0.0292(2) Uani d . 1 . . N
F1 0.4588(2) 0.25051(11) 0.70003(12) 0.0431(2) Uani d . 1 . . F
O2 0.8420(3) 0.19456(14) 0.37620(11) 0.0418(3) Uani d . 1 . . O
C2 0.6635(3) 0.12239(13) 0.39626(13) 0.0290(2) Uani d . 1 . . C
N3 0.4753(3) 0.07604(13) 0.28782(12) 0.0342(3) Uani d D 1 . . N
H3 0.499(4) 0.100(2) 0.2037(11) 0.041 Uiso d D 1 . . H
O4 0.0992(3) -0.03853(15) 0.20632(13) 0.0476(3) Uani d . 1 . . O
C4 0.2654(3) -0.00228(14) 0.30573(13) 0.0320(3) Uani d . 1 . . C
C5 0.2633(3) -0.03758(15) 0.45521(15) 0.0327(3) Uani d . 1 . . C
H5 0.1270 -0.0905 0.4755 0.039 Uiso calc R 1 . . H
N6 0.4395(2) 0.00068(13) 0.55962(11) 0.0312(2) Uani d . 1 . . N
C1' 0.8291(2) 0.11687(13) 0.65702(12) 0.0276(2) Uani d . 1 . . C
H1' 0.9749 0.1669 0.6270 0.033 Uiso calc R 1 . . H
C2' 0.6884(3) 0.18738(13) 0.76610(13) 0.0276(2) Uani d . 1 . . C
H2' 0.8192 0.2454 0.8169 0.033 Uiso calc R 1 . . H
O3' 0.6008(2) 0.13989(11) 1.00863(11) 0.0360(2) Uani d D 1 . . O
H3' 0.732(4) 0.186(2) 1.027(3) 0.054 Uiso d D 1 . . H
C3' 0.6187(2) 0.09236(12) 0.87123(12) 0.0247(2) Uani d . 1 . . C
H3'1 0.4437 0.0540 0.8327 0.030 Uiso calc R 1 . . H
O4' 0.94466(19) 0.01379(11) 0.73097(10) 0.0313(2) Uani d . 1 . . O
C4' 0.8511(2) 0.00009(13) 0.86849(12) 0.0253(2) Uani d . 1 . . C
H4' 1.0020 0.0193 0.9452 0.030 Uiso calc R 1 . . H
O5' 0.9760(4) -0.21389(14) 0.87416(13) 0.0495(4) Uani d D 1 . . O
H5' 1.036(7) -0.215(4) 0.7978(19) 0.074 Uiso d D 1 . . H
C5' 0.7621(3) -0.12968(15) 0.88436(17) 0.0358(3) Uani d . 1 . . C
H5'1 0.7001 -0.1393 0.9766 0.043 Uiso calc R 1 . . H
H5'2 0.6085 -0.1475 0.8104 0.043 Uiso calc R 1 . . H

loop_
_atom_site_aniso_label
_atom_site_aniso_U_11
_atom_site_aniso_U_22
_atom_site_aniso_U_33
_atom_site_aniso_U_12
_atom_site_aniso_U_13
_atom_site_aniso_U_23
N1 0.0310(4) 0.0417(6) 0.0149(4) -0.0074(4) 0.0031(3) 0.0029(4)
F1 0.0470(5) 0.0404(5) 0.0398(5) 0.0107(4) -0.0001(4) 0.0085(4)
O2 0.0545(6) 0.0490(7) 0.0234(4) -0.0129(6) 0.0110(4) 0.0058(5)
C2 0.0373(5) 0.0337(6) 0.0163(4) 0.0021(5) 0.0052(4) 0.0028(4)
N3 0.0471(6) 0.0393(6) 0.0154(4) -0.0005(5) 0.0017(4) 0.0020(4)
O4 0.0608(7) 0.0463(7) 0.0289(5) -0.0039(6) -0.0151(5) -0.0033(5)
C4 0.0415(6) 0.0309(6) 0.0210(5) 0.0050(5) -0.0033(4) -0.0023(5)
C5 0.0341(6) 0.0378(7) 0.0255(5) -0.0033(5) 0.0016(4) -0.0022(5)
N6 0.0329(5) 0.0413(6) 0.0196(4) -0.0075(5) 0.0049(3) 0.0021(4)
C1' 0.0279(4) 0.0385(6) 0.0166(4) -0.0063(5) 0.0035(3) 0.0033(4)
C2' 0.0322(5) 0.0280(5) 0.0220(5) -0.0025(4) 0.0015(4) 0.0015(4)
O3' 0.0444(5) 0.0442(6) 0.0217(4) -0.0038(4) 0.0121(4) -0.0084(4)
C3' 0.0277(4) 0.0297(5) 0.0172(4) -0.0013(4) 0.0048(3) -0.0014(4)
O4' 0.0304(4) 0.0451(6) 0.0199(4) 0.0065(4) 0.0082(3) 0.0042(4)
C4' 0.0276(4) 0.0322(5) 0.0158(4) 0.0017(4) 0.0026(3) 0.0022(4)
O5' 0.0761(9) 0.0452(7) 0.0291(5) 0.0270(6) 0.0135(6) 0.0065(5)
C5' 0.0458(7) 0.0297(6) 0.0335(6) 0.0040(5) 0.0108(5) 0.0041(5)

loop_
_atom_type_symbol
_atom_type_description
_atom_type_scat_dispersion_real
_atom_type_scat_dispersion_imag
_atom_type_scat_source
C C 0.0033 0.0000 'International Tables Vol C Tables 4.2.6.8 and 6.1.1.4'
H H 0.0000 0.0000 'International Tables Vol C Tables 4.2.6.8 and 6.1.1.4'
N N 0.0061 0.0000 'International Tables Vol C Tables 4.2.6.8 and 6.1.1.4'
O O 0.0106 0.0000 'International Tables Vol C Tables 4.2.6.8 and 6.1.1.4'
F F 0.0171 0.0000 'International Tables Vol C Tables 4.2.6.8 and 6.1.1.4'

loop_
_geom_angle_atom_site_label_1
_geom_angle_atom_site_label_2
_geom_angle_atom_site_label_3
_geom_angle
_geom_angle_publ_flag
N6 N1 C2 124.81(11) no
N6 N1 C1' 114.30(9) no
C2 N1 C1' 120.88(11) no
O2 C2 N3 123.26(12) no
O2 C2 N1 122.36(12) no
N3 C2 N1 114.38(12) no
C2 N3 C4 125.29(11) no
C2 N3 H3 113.9(16) no
C4 N3 H3 120.8(16) no
O4 C4 N3 122.84(14) no
O4 C4 C5 123.69(15) no
N3 C4 C5 113.47(11) no
N6 C5 C4 123.43(14) no
N6 C5 H5 118.3 no
C4 C5 H5 118.3 no
C5 N6 N1 118.56(11) no
O4' C1' N1 110.07(12) no
O4' C1' C2' 105.34(10) yes
N1 C1' C2' 112.51(10) no
O4' C1' H1' 109.6 no
N1 C1' H1' 109.6 no
C2' C1' H1' 109.6 no
F1 C2' C3' 112.82(10) yes
F1 C2' C1' 111.73(10) yes
C3' C2' C1' 105.11(11) yes
F1 C2' H2' 109.0 no
C3' C2' H2' 109.0 no
C1' C2' H2' 109.0 no
C3' O3' H3' 105(2) no
O3' C3' C2' 113.41(11) no
O3' C3' C4' 114.18(10) no
C2' C3' C4' 101.63(10) no
O3' C3' H3'1 109.1 no
C2' C3' H3'1 109.1 no
C4' C3' H3'1 109.1 no
C1' O4' C4' 111.64(10) no
O4' C4' C5' 108.91(11) no
O4' C4' C3' 106.58(10) no
C5' C4' C3' 113.26(10) no
O4' C4' H4' 109.3 no
C5' C4' H4' 109.3 no
C3' C4' H4' 109.3 no
C5' O5' H5' 116(3) no
O5' C5' C4' 112.38(13) no
O5' C5' H5'1 109.1 no
C4' C5' H5'1 109.1 no
O5' C5' H5'2 109.1 no
C4' C5' H5'2 109.1 no
H5'1 C5' H5'2 107.9 no

loop_
_geom_bond_atom_site_label_1
_geom_bond_atom_site_label_2
_geom_bond_site_symmetry_2
_geom_bond_distance
_geom_bond_publ_flag
N1 N6 . 1.3604(16) no
N1 C2 . 1.3793(15) yes
N1 C1' . 1.4649(16) yes
F1 C2' . 1.3929(16) yes
O2 C2 . 1.2205(19) no
C2 N3 . 1.3722(18) no
N3 C4 . 1.376(2) yes
N3 H3 . 0.861(13) no
O4 C4 . 1.2165(16) no
C4 C5 . 1.4645(19) yes
C5 N6 . 1.2829(17) yes
C5 H5 . 0.9300 no
C1' O4' . 1.4058(18) yes
C1' C2' . 1.5348(19) no
C1' H1' . 0.9800 no
C2' C3' . 1.5150(18) no
C2' H2' . 0.9800 no
O3' C3' . 1.4127(14) no
O3' H3' . 0.82(2) no
C3' C4' . 1.5336(18) no
C3' H3'1 . 0.9800 no
O4' C4' . 1.4486(14) yes
C4' C5' . 1.507(2) no
C4' H4' . 0.9800 no
O5' C5' . 1.417(2) no
O5' H5' . 0.82(2) no
C5' H5'1 . 0.9700 no
C5' H5'2 . 0.9700 no

loop_
_geom_hbond_atom_site_label_D
_geom_hbond_atom_site_label_H
_geom_hbond_atom_site_label_A
_geom_hbond_site_symmetry_A
_geom_hbond_distance_DH
_geom_hbond_distance_HA
_geom_hbond_distance_DA
_geom_hbond_angle_DHA
N3 H3 O3' 1_554 0.861(13) 2.027(13) 2.8817(16) 172(2)
O3' H3' O5' 2_757 0.82(2) 1.94(2) 2.7330(18) 163(3)
O5' H5' O2 2_746 0.82(2) 2.08(2) 2.8344(16) 153(4)

loop_
_geom_torsion_atom_site_label_1
_geom_torsion_atom_site_label_2
_geom_torsion_atom_site_label_3
_geom_torsion_atom_site_label_4
_geom_torsion
_geom_torsion_publ_flag
N6 N1 C2 O2 179.01(15) yes
C1' N1 C2 O2 -1.8(2) no
N6 N1 C2 N3 -1.6(2) no
C1' N1 C2 N3 177.53(12) no
O2 C2 N3 C4 -177.77(16) no
N1 C2 N3 C4 2.9(2) yes
C2 N3 C4 O4 178.09(16) no
C2 N3 C4 C5 -2.1(2) no
O4 C4 C5 N6 179.81(16) no
N3 C4 C5 N6 0.0(2) yes
C4 C5 N6 N1 1.1(2) yes
C2 N1 N6 C5 -0.2(2) yes
C1' N1 N6 C5 -179.44(14) no
N6 N1 C1' O4' 53.76(15) no
C2 N1 C1' O4' -125.48(13) yes
N6 N1 C1' C2' -63.39(16) no
C2 N1 C1' C2' 117.38(14) no
O4' C1' C2' F1 -148.96(11) yes
N1 C1' C2' F1 -29.03(16) yes
O4' C1' C2' C3' -26.27(12) no
N1 C1' C2' C3' 93.66(12) no
F1 C2' C3' O3' -84.17(14) yes
C1' C2' C3' O3' 153.85(10) no
F1 C2' C3' C4' 152.81(11) no
C1' C2' C3' C4' 30.83(11) no
N1 C1' O4' C4' -111.35(11) yes
C2' C1' O4' C4' 10.18(13) yes
C1' O4' C4' C5' 132.19(11) no
C1' O4' C4' C3' 9.68(13) yes
O3' C3' C4' O4' -147.67(11) no
C2' C3' C4' O4' -25.17(12) yes
O3' C3' C4' C5' 92.60(14) yes
C2' C3' C4' C5' -144.91(11) no
O4' C4' C5' O5' 58.56(15) yes
C3' C4' C5' O5' 176.95(11) yes

loop_
_cod_related_entry_id
_cod_related_entry_database
_cod_related_entry_code
1 ChemSpider 21181203
